data_4036589
loop_
_publ_author_name
'Wakabayashi, Shigeharu'
'Hori, Yuka'
'Komeda, Seiji'
'Shimizu, Yuki'
'Ohki, Yasuhiro'
'Horiuchi, Misaki'
'Itoh, Takahito'
'Sugihara, Yoshikazu'
'Tatsumi, Kazuyuki'

_publ_section_title
;
 Self-Assembly of 4-(Diethylboryl)pyridine: Crystal Structures of the
 Cyclic Pentamer and Hexamer and Their Solvent-Dependent Selective
 Crystallization.
;
_journal_issue 6
_journal_name_full 'The Journal of organic chemistry'
_journal_page_first 2399
_journal_page_last 2404
_journal_paper_doi 10.1021/acs.joc.5b02886
_journal_volume 81
_journal_year 2016
_chemical_formula_moiety 'C111 H171 B12 Cl9 N12'
_chemical_formula_sum 'C111 H171 B12 Cl9 N12'
_chemical_formula_weight 2122.45
_space_group_crystal_system trigonal
_space_group_IT_number 148
_space_group_name_Hall '-R 3'
_space_group_name_H-M_alt 'R -3 :H'
_atom_sites_solution_hydrogens geom
_atom_sites_solution_primary direct
_atom_sites_solution_secondary difmap
_cell_angle_alpha 90.0000
_cell_angle_beta 90.0000
_cell_angle_gamma 120.0000
_cell_formula_units_Z 3
_cell_length_a 17.318(5)
_cell_length_b 17.318(5)
_cell_length_c 34.804(11)
_cell_measurement_reflns_used 2603
_cell_measurement_temperature 173
_cell_measurement_theta_max 24.60
_cell_measurement_theta_min 3.20
_cell_volume 9040(5)
_computing_cell_refinement 'CrystalClear-SM Expert 2.1 b29'
_computing_data_collection 'CrystalClear-SM Expert 2.1 b29 (Rigaku, 2013)'
_computing_data_reduction 'CrystalClear-SM Expert 2.1 b29'
_computing_molecular_graphics 'CrystalStructure 4.1'
_computing_publication_material 'CrystalStructure 4.1 (Rigaku, 2014)'
_computing_structure_refinement 'SHELXL2013 (Sheldrick, 2008)'
_computing_structure_solution 'SIR92 (Altomare, et al., 1994)'
_diffrn_ambient_temperature 173
_diffrn_detector_area_resol_mean 5.814
_diffrn_measured_fraction_theta_full 0.998
_diffrn_measured_fraction_theta_max 0.997
_diffrn_measurement_device_type 'Rigaku XtaLAB P200'
_diffrn_measurement_method \w
_diffrn_radiation_type 'Mo K\a'
_diffrn_radiation_wavelength 0.71075
_diffrn_reflns_av_R_equivalents 0.1329
_diffrn_reflns_Laue_measured_fraction_full 0.998
_diffrn_reflns_Laue_measured_fraction_max 0.997
_diffrn_reflns_limit_h_max 22
_diffrn_reflns_limit_h_min -22
_diffrn_reflns_limit_k_max 22
_diffrn_reflns_limit_k_min -22
_diffrn_reflns_limit_l_max 45
_diffrn_reflns_limit_l_min -45
_diffrn_reflns_number 99866
_diffrn_reflns_point_group_measured_fraction_full 0.998
_diffrn_reflns_point_group_measured_fraction_max 0.997
_diffrn_reflns_theta_full 25.242
_diffrn_reflns_theta_max 27.558
_diffrn_reflns_theta_min 3.227
_diffrn_standards_number 0
_exptl_absorpt_coefficient_mu 0.258
_exptl_absorpt_correction_type none
_exptl_crystal_colour colorless
_exptl_crystal_density_diffrn 1.169
_exptl_crystal_density_method 'not measured'
_exptl_crystal_description prism
_exptl_crystal_F_000 3399.00
_exptl_crystal_size_max 0.200
_exptl_crystal_size_mid 0.200
_exptl_crystal_size_min 0.200
_refine_diff_density_max 1.23
_refine_diff_density_min -0.58
_refine_ls_extinction_method none
_refine_ls_goodness_of_fit_ref 0.923
_refine_ls_hydrogen_treatment noref
_refine_ls_number_parameters 219
_refine_ls_number_reflns 4637
_refine_ls_number_restraints 0
_refine_ls_R_factor_all 0.1443
_refine_ls_R_factor_gt 0.0760
_refine_ls_shift/su_max 0.000
_refine_ls_structure_factor_coef Fsqd
_refine_ls_weighting_details 'w = 1/[\s^2^(Fo^2^)+(0.1516P)^2^+0.0000P] where P=(Fo^2^+2Fc^2^)/3'
_refine_ls_weighting_scheme calc
_refine_ls_wR_factor_gt 0.2098
_refine_ls_wR_factor_ref 0.2423
_reflns_number_gt 2258
_reflns_number_total 4637
_reflns_threshold_expression F^2^>2.0\s(F^2^)
_cod_data_source_file jo5b02886_si_004.cif
_cod_data_source_block wakabayashi3
_cod_original_sg_symbol_H-M 'R -3:H'
_cod_database_code 4036589

loop_
_symmetry_equiv_pos_site_id
_space_group_symop_operation_xyz
1 +X,+Y,+Z
2 -Y,+X-Y,+Z
3 -X+Y,-X,+Z
4 -X,-Y,-Z
5 +Y,-X+Y,-Z
6 +X-Y,+X,-Z
7 2/3+X,1/3+Y,1/3+Z
8 2/3-Y,1/3+X-Y,1/3+Z
9 2/3-X+Y,1/3-X,1/3+Z
10 2/3-X,1/3-Y,1/3-Z
11 2/3+Y,1/3-X+Y,1/3-Z
12 2/3+X-Y,1/3+X,1/3-Z
13 1/3+X,2/3+Y,2/3+Z
14 1/3-Y,2/3+X-Y,2/3+Z
15 1/3-X+Y,2/3-X,2/3+Z
16 1/3-X,2/3-Y,2/3-Z
17 1/3+Y,2/3-X+Y,2/3-Z
18 1/3+X-Y,2/3+X,2/3-Z

loop_
_atom_site_label
_atom_site_type_symbol
_atom_site_fract_x
_atom_site_fract_y
_atom_site_fract_z
_atom_site_U_iso_or_equiv
_atom_site_adp_type
_atom_site_occupancy
_atom_site_site_symmetry_multiplicity
_atom_site_calc_flag
Cl1 Cl 0.89876(6) 0.91032(6) 0.44543(4) 0.0712(4) Uani 1 18 d
Cl2 Cl 0.6826(3) 0.4247(3) 0.36836(15) 0.1561(15) Uiso 0.5 18 d
N1 N 0.65143(16) 0.79280(16) 0.49592(7) 0.0376(6) Uani 1 18 d
N2 N 0.64453(17) 0.62601(17) 0.33649(7) 0.0406(6) Uani 1 18 d
C1 C 0.7352(2) 0.5454(2) 0.45683(11) 0.0513(9) Uani 1 18 d
C2 C 0.7743(3) 0.4832(3) 0.45615(14) 0.0734(12) Uani 1 18 d
C3 C 0.6985(2) 0.5379(2) 0.53321(11) 0.0504(9) Uani 1 18 d
C4 C 0.5969(2) 0.4986(3) 0.53146(12) 0.0641(11) Uani 1 18 d
C5 C 0.72247(18) 0.67648(19) 0.49341(8) 0.0330(7) Uani 1 18 d
C6 C 0.7519(2) 0.7470(2) 0.51900(9) 0.0399(7) Uani 1 18 d
C7 C 0.6575(2) 0.6698(2) 0.46817(9) 0.0410(7) Uani 1 18 d
C8 C 0.7170(2) 0.80250(19) 0.51991(9) 0.0386(7) Uani 1 18 d
C9 C 0.6239(2) 0.7267(2) 0.46961(9) 0.0424(8) Uani 1 18 d
C10 C 0.9868(2) 0.7802(2) 0.37443(10) 0.0471(8) Uani 1 18 d
C11 C 1.0877(2) 0.8192(3) 0.37475(11) 0.0575(10) Uani 1 18 d
C12 C 0.9682(2) 0.7917(2) 0.29712(10) 0.0444(8) Uani 1 18 d
C13 C 0.9383(3) 0.8609(2) 0.29709(12) 0.0599(10) Uani 1 18 d
C14 C 0.82886(19) 0.68285(19) 0.33843(9) 0.0344(7) Uani 1 18 d
C15 C 0.7887(2) 0.7111(2) 0.36457(9) 0.0419(8) Uani 1 18 d
C16 C 0.7714(2) 0.6226(2) 0.31159(10) 0.0480(8) Uani 1 18 d
C17 C 0.6992(2) 0.6830(2) 0.36331(9) 0.0409(7) Uani 1 18 d
C18 C 0.6827(2) 0.5954(2) 0.31112(10) 0.0478(8) Uani 1 18 d
C19 C 1.0 1.0 0.4303(2) 0.0627(17) Uani 1 6 d
C20 C 0.6830(11) 0.4004(10) 0.3317(5) 0.025(3) Uiso 0.1667 18 d
B1 B 0.7514(2) 0.6007(2) 0.49664(11) 0.0397(8) Uani 1 18 d
B2 B 0.9365(2) 0.7276(2) 0.33521(11) 0.0382(8) Uani 1 18 d
H1A H 0.67018 0.50943 0.45228 0.0622 Uiso 1 18 calc
H1B H 0.76144 0.58849 0.43549 0.0622 Uiso 1 18 calc
H2A H 0.75837 0.45026 0.4318 0.0877 Uiso 1 18 calc
H2B H 0.75006 0.44124 0.47758 0.0877 Uiso 1 18 calc
H2C H 0.83928 0.51866 0.45836 0.0877 Uiso 1 18 calc
H3A H 0.7113 0.48844 0.53465 0.0614 Uiso 1 18 calc
H3B H 0.72124 0.57355 0.55703 0.0614 Uiso 1 18 calc
H4A H 0.58293 0.54632 0.53525 0.0781 Uiso 1 18 calc
H4B H 0.56865 0.45382 0.55175 0.0781 Uiso 1 18 calc
H4C H 0.57487 0.47073 0.50637 0.0781 Uiso 1 18 calc
H6 H 0.79793 0.75714 0.53661 0.0486 Uiso 1 18 calc
H7 H 0.63565 0.62456 0.44919 0.0502 Uiso 1 18 calc
H8 H 0.73947 0.84943 0.5382 0.0467 Uiso 1 18 calc
H9 H 0.5797 0.71932 0.45158 0.0510 Uiso 1 18 calc
H10A H 0.97428 0.82925 0.37865 0.0571 Uiso 1 18 calc
H10B H 0.96146 0.73843 0.39626 0.0571 Uiso 1 18 calc
H11A H 1.11205 0.84842 0.39924 0.0699 Uiso 1 18 calc
H11B H 1.11443 0.86297 0.35375 0.0699 Uiso 1 18 calc
H11C H 1.10149 0.77131 0.37068 0.0699 Uiso 1 18 calc
H12A H 1.03397 0.82303 0.29561 0.0541 Uiso 1 18 calc
H12B H 0.94412 0.75399 0.27403 0.0541 Uiso 1 18 calc
H13A H 0.9623 0.8992 0.31976 0.0726 Uiso 1 18 calc
H13B H 0.8729 0.83051 0.29767 0.0726 Uiso 1 18 calc
H13C H 0.96009 0.89723 0.27379 0.0726 Uiso 1 18 calc
H15 H 0.82392 0.75145 0.38419 0.0513 Uiso 1 18 calc
H16 H 0.79447 0.59916 0.29296 0.0590 Uiso 1 18 calc
H17 H 0.67493 0.70463 0.38216 0.0497 Uiso 1 18 calc
H18 H 0.64578 0.55354 0.29215 0.0585 Uiso 1 18 calc
H19 H 1.0 1.0 0.40161 0.0775 Uiso 1 6 calc

loop_
_atom_site_aniso_label
_atom_site_aniso_U_11
_atom_site_aniso_U_22
_atom_site_aniso_U_33
_atom_site_aniso_U_12
_atom_site_aniso_U_13
_atom_site_aniso_U_23
Cl1 0.0455(6) 0.0474(6) 0.1152(10) 0.0190(4) 0.0037(5) -0.0004(5)
N1 0.0322(13) 0.0350(14) 0.0432(14) 0.0150(11) -0.0017(12) -0.0010(12)
N2 0.0415(15) 0.0362(14) 0.0440(15) 0.0194(12) -0.0012(12) -0.0021(12)
C1 0.0455(19) 0.0378(18) 0.071(2) 0.0211(16) -0.0073(17) -0.0108(17)
C2 0.078(3) 0.057(2) 0.098(3) 0.044(2) -0.013(3) -0.023(2)
C3 0.0367(17) 0.0440(19) 0.065(2) 0.0158(15) 0.0041(16) 0.0111(17)
C4 0.041(2) 0.061(2) 0.072(3) 0.0125(18) 0.0065(18) 0.019(2)
C5 0.0297(14) 0.0308(15) 0.0347(16) 0.0123(12) 0.0002(12) 0.0027(13)
C6 0.0332(16) 0.0417(17) 0.0433(18) 0.0176(14) -0.0060(14) -0.0026(14)
C7 0.0429(18) 0.0361(17) 0.0437(18) 0.0194(15) -0.0045(14) -0.0069(14)
C8 0.0340(16) 0.0333(16) 0.0435(18) 0.0130(13) -0.0063(14) -0.0083(14)
C9 0.0392(17) 0.0400(17) 0.0474(19) 0.0194(14) -0.0102(15) -0.0054(15)
C10 0.0388(18) 0.050(2) 0.052(2) 0.0215(15) -0.0012(15) -0.0046(16)
C11 0.0396(19) 0.067(2) 0.060(2) 0.0221(18) -0.0031(17) -0.0138(19)
C12 0.0408(17) 0.0393(17) 0.052(2) 0.0188(15) 0.0007(15) 0.0000(15)
C13 0.069(2) 0.043(2) 0.072(3) 0.0315(19) 0.008(2) 0.0088(18)
C14 0.0352(16) 0.0283(14) 0.0404(17) 0.0163(13) 0.0003(13) 0.0001(13)
C15 0.0412(18) 0.0394(17) 0.0425(18) 0.0182(15) -0.0052(15) -0.0059(14)
C16 0.047(2) 0.0474(19) 0.052(2) 0.0256(17) 0.0021(16) -0.0112(16)
C17 0.0404(18) 0.0381(17) 0.0428(18) 0.0186(14) 0.0011(15) -0.0028(14)
C18 0.0417(19) 0.0438(19) 0.054(2) 0.0184(16) -0.0059(16) -0.0139(16)
C19 0.057(2) 0.057(2) 0.074(5) 0.0284(12) 0.0000 0.0000
B1 0.0337(18) 0.0334(18) 0.050(2) 0.0154(15) -0.0005(16) 0.0045(16)
B2 0.0353(18) 0.0359(19) 0.043(2) 0.0176(15) 0.0021(16) -0.0012(16)

loop_
_atom_type_symbol
_atom_type_description
_atom_type_scat_dispersion_real
_atom_type_scat_dispersion_imag
_atom_type_scat_source
B B 0.0013 0.0007
;
International Tables for Crystallography
(Vol. C, Tables 4.2.6.8 and 6.1.1.4)
;
N N 0.0061 0.0033
;
International Tables for Crystallography
(Vol. C, Tables 4.2.6.8 and 6.1.1.4)
;
Cl Cl 0.1484 0.1585
;
International Tables for Crystallography
(Vol. C, Tables 4.2.6.8 and 6.1.1.4)
;
C C 0.0033 0.0016
;
International Tables for Crystallography
(Vol. C, Tables 4.2.6.8 and 6.1.1.4)
;
H H 0.0000 0.0000
;
International Tables for Crystallography
(Vol. C, Table 6.1.1.4)
;

loop_
_geom_angle_atom_site_label_1
_geom_angle_atom_site_label_2
_geom_angle_atom_site_label_3
_geom_angle
_geom_angle_publ_flag
_geom_angle_site_symmetry_1
_geom_angle_site_symmetry_3
C8 N1 C9 116.3(3) yes . .
C8 N1 B1 119.9(3) yes . 5_566
C9 N1 B1 123.2(3) yes . 5_566
C17 N2 C18 115.9(3) yes . .
C17 N2 B2 122.5(3) yes . 18_545
C18 N2 B2 121.3(2) yes . 18_545
C2 C1 B1 114.8(3) yes . .
C4 C3 B1 113.7(3) yes . .
C6 C5 C7 113.9(4) yes . .
C6 C5 B1 122.8(3) yes . .
C7 C5 B1 122.8(3) yes . .
C5 C6 C8 122.5(3) yes . .
C5 C7 C9 122.4(3) yes . .
N1 C8 C6 122.5(3) yes . .
N1 C9 C7 122.3(3) yes . .
C11 C10 B2 115.3(3) yes . .
C13 C12 B2 113.8(3) yes . .
C15 C14 C16 114.5(3) yes . .
C15 C14 B2 122.6(3) yes . .
C16 C14 B2 122.3(3) yes . .
C14 C15 C17 122.3(3) yes . .
C14 C16 C18 122.0(4) yes . .
N2 C17 C15 122.5(3) yes . .
N2 C18 C16 122.7(3) yes . .
Cl1 C19 Cl1 111.3(2) yes . 2_765
Cl1 C19 Cl1 111.3(2) yes . 3_675
Cl1 C19 Cl1 111.3(2) yes 2_765 3_675
Cl2 C20 Cl2 138.4(12) yes . 17_555
Cl2 C20 Cl2 128.6(13) yes . 18_545
Cl2 C20 C20 103.0(10) yes . 2_655
Cl2 C20 C20 107.7(13) yes . 3_665
Cl2 C20 C20 96.7(15) yes . 17_555
Cl2 C20 C20 89.0(14) yes . 18_545
Cl2 C20 Cl2 92.9(8) yes 17_555 18_545
Cl2 C20 C20 103.9(11) yes 17_555 2_655
Cl2 C20 C20 61.7(10) yes 17_555 3_665
Cl2 C20 C20 52.5(12) yes 17_555 17_555
Cl2 C20 C20 128.5(15) yes 17_555 18_545
Cl2 C20 C20 55.8(6) yes 18_545 2_655
Cl2 C20 C20 99.7(10) yes 18_545 3_665
Cl2 C20 C20 125.8(17) yes 18_545 17_555
Cl2 C20 C20 47.8(11) yes 18_545 18_545
N1 B1 C1 105.5(3) yes 6_656 .
N1 B1 C3 110.2(3) yes 6_656 .
N1 B1 C5 107.7(2) yes 6_656 .
C1 B1 C3 113.5(3) yes . .
C1 B1 C5 112.6(3) yes . .
C3 B1 C5 107.2(3) yes . .
N2 B2 C10 106.0(3) yes 17_555 .
N2 B2 C12 110.3(3) yes 17_555 .
N2 B2 C14 108.2(2) yes 17_555 .
C10 B2 C12 113.2(2) yes . .
C10 B2 C14 111.9(3) yes . .
C12 B2 C14 107.1(3) yes . .

loop_
_geom_bond_atom_site_label_1
_geom_bond_atom_site_label_2
_geom_bond_distance
_geom_bond_publ_flag
_geom_bond_site_symmetry_2
Cl1 C19 1.744(2) yes .
Cl2 C20 1.345(17) yes .
Cl2 C20 1.804(17) yes 17_555
Cl2 C20 1.695(19) yes 18_545
N1 C8 1.350(4) yes .
N1 C9 1.353(4) yes .
N1 B1 1.630(5) yes 5_566
N2 C17 1.344(4) yes .
N2 C18 1.360(5) yes .
N2 B2 1.620(6) yes 18_545
C1 C2 1.534(8) yes .
C1 B1 1.627(5) yes .
C3 C4 1.537(5) yes .
C3 B1 1.627(5) yes .
C5 C6 1.387(4) yes .
C5 C7 1.386(5) yes .
C5 B1 1.625(6) yes .
C6 C8 1.367(6) yes .
C7 C9 1.373(6) yes .
C10 C11 1.526(5) yes .
C10 B2 1.630(5) yes .
C12 C13 1.524(7) yes .
C12 B2 1.638(5) yes .
C14 C15 1.375(5) yes .
C14 C16 1.383(4) yes .
C14 B2 1.626(5) yes .
C15 C17 1.375(5) yes .
C16 C18 1.363(5) yes .

loop_
_geom_contact_atom_site_label_1
_geom_contact_atom_site_label_2
_geom_contact_distance
_geom_contact_publ_flag
_geom_contact_site_symmetry_2
N1 C2 3.025(5) no 5_566
N1 C5 2.839(5) no .
N1 C6 3.081(5) no 5_566
N2 C11 3.089(5) no 18_545
N2 C14 2.832(4) no .
N2 C16 3.125(5) no 18_545
C1 C4 3.346(6) no .
C1 C7 3.083(6) no .
C1 C8 3.146(5) no 6_656
C1 C9 3.530(5) no 6_656
C2 C3 3.326(7) no .
C2 C9 3.458(6) no 6_656
C3 C6 3.297(5) no .
C3 C7 3.531(6) no .
C3 C9 2.991(6) no 6_656
C4 C5 3.045(4) no .
C4 C7 3.411(5) no .
C5 C8 3.071(5) no 6_656
C6 C8 3.391(5) no 6_656
C6 C9 2.686(5) no .
C7 C8 2.686(4) no .
C10 C13 3.328(6) no .
C10 C15 3.035(5) no .
C10 C17 3.546(5) no 17_555
C10 C18 3.168(6) no 17_555
C11 C12 3.290(5) no .
C11 C17 3.554(6) no 17_555
C12 C15 3.575(5) no .
C12 C16 3.235(4) no .
C12 C17 2.960(6) no 17_555
C13 C14 3.053(5) no .
C13 C15 3.498(5) no .
C14 C18 3.108(5) no 17_555
C15 C18 2.678(4) no .
C16 C17 2.684(6) no .
C16 C18 3.516(5) no 17_555
Cl2 C1 3.575(6) no .
Cl2 C2 3.358(7) no .
Cl2 C16 3.570(6) no .
Cl2 C18 3.564(7) no .
Cl2 C20 2.768(18) no 16_655
C1 Cl2 3.575(6) no .
C2 Cl2 3.358(7) no .
C16 Cl2 3.570(6) no .
C16 C20 3.428(16) no .
C18 Cl2 3.564(7) no .
C18 C20 3.45(2) no .
C20 Cl2 2.768(18) no 16_655
C20 C16 3.428(16) no .
C20 C18 3.45(2) no .
C20 C20 2.10(2) no 16_655

loop_
_geom_torsion_atom_site_label_1
_geom_torsion_atom_site_label_2
_geom_torsion_atom_site_label_3
_geom_torsion_atom_site_label_4
_geom_torsion
_geom_torsion_publ_flag
_geom_torsion_site_symmetry_1
_geom_torsion_site_symmetry_3
_geom_torsion_site_symmetry_4
C8 N1 C9 C7 2.7(4) no . . .
C9 N1 C8 C6 -2.4(4) no . . .
C8 N1 B1 C1 -67.1(3) no . 5_566 5_566
C8 N1 B1 C3 170.0(2) no . 5_566 5_566
C8 N1 B1 C5 53.4(3) no . 5_566 5_566
B1 N1 C8 C6 169.1(2) no 5_566 . .
C9 N1 B1 C1 103.8(3) no . 5_566 5_566
C9 N1 B1 C3 -19.1(4) no . 5_566 5_566
C9 N1 B1 C5 -135.7(2) no . 5_566 5_566
B1 N1 C9 C7 -168.6(2) no 5_566 . .
C17 N2 C18 C16 -2.3(5) no . . .
C18 N2 C17 C15 1.9(5) no . . .
C17 N2 B2 C10 107.0(3) no . 18_545 18_545
C17 N2 B2 C12 -15.9(4) no . 18_545 18_545
C17 N2 B2 C14 -132.8(3) no . 18_545 18_545
B2 N2 C17 C15 -171.6(3) no 18_545 . .
C18 N2 B2 C10 -66.1(3) no . 18_545 18_545
C18 N2 B2 C12 170.9(3) no . 18_545 18_545
C18 N2 B2 C14 54.1(4) no . 18_545 18_545
B2 N2 C18 C16 171.2(3) no 18_545 . .
C2 C1 B1 N1 53.9(3) no . . 6_656
C2 C1 B1 C3 -66.9(4) no . . .
C2 C1 B1 C5 171.1(2) no . . .
C4 C3 B1 N1 171.2(3) no . . 6_656
C4 C3 B1 C1 -70.7(4) no . . .
C4 C3 B1 C5 54.3(4) no . . .
C6 C5 C7 C9 -2.1(4) no . . .
C7 C5 C6 C8 2.3(4) no . . .
C6 C5 B1 N1 -45.8(4) no . . 6_656
C6 C5 B1 C1 -161.7(2) no . . .
C6 C5 B1 C3 72.8(3) no . . .
B1 C5 C6 C8 -169.6(2) no . . .
C7 C5 B1 N1 143.0(3) no . . 6_656
C7 C5 B1 C1 27.1(4) no . . .
C7 C5 B1 C3 -98.4(3) no . . .
B1 C5 C7 C9 169.8(2) no . . .
C5 C6 C8 N1 -0.1(4) no . . .
C5 C7 C9 N1 -0.4(4) no . . .
C11 C10 B2 N2 58.7(4) no . . 17_555
C11 C10 B2 C12 -62.4(5) no . . .
C11 C10 B2 C14 176.4(3) no . . .
C13 C12 B2 N2 172.4(2) no . . 17_555
C13 C12 B2 C10 -69.1(4) no . . .
C13 C12 B2 C14 54.9(3) no . . .
C15 C14 C16 C18 1.0(5) no . . .
C16 C14 C15 C17 -1.4(5) no . . .
C15 C14 B2 N2 137.2(3) no . . 17_555
C15 C14 B2 C10 20.8(5) no . . .
C15 C14 B2 C12 -103.9(4) no . . .
B2 C14 C15 C17 169.7(3) no . . .
C16 C14 B2 N2 -52.4(4) no . . 17_555
C16 C14 B2 C10 -168.8(3) no . . .
C16 C14 B2 C12 66.5(4) no . . .
B2 C14 C16 C18 -170.1(3) no . . .
C14 C15 C17 N2 -0.1(5) no . . .
C14 C16 C18 N2 0.9(6) no . . .
